data_2103146
loop_
_publ_author_name
'Pink, Maren'
'Britton, Doyle'

_publ_section_title
;
 5-Chloro- and 5-bromobenzfurazan 1-oxide revisited
;
_journal_issue 1
_journal_name_full 'Acta Crystallographica Section B'
_journal_page_first 116
_journal_page_last 124
_journal_paper_doi 10.1107/S0108768101014744
_journal_volume 58
_journal_year 2002
_chemical_formula_sum 'C6 H3 Br N2 O2'
_chemical_formula_weight 215.01
_chemical_name_systematic
;
 5-bromobenzfurazan-1-oxide  (high temperature polymorph)
;
_space_group_IT_number 14
_symmetry_cell_setting monoclinic
_symmetry_space_group_name_Hall '-P 2yn'
_symmetry_space_group_name_H-M 'P 1 21/n 1'
_atom_sites_solution_hydrogens geom
_atom_sites_solution_primary direct
_atom_sites_solution_secondary difmap
_audit_creation_method 'SHELXTL  plus manual additions'
_cell_angle_alpha 90.00
_cell_angle_beta 90.124(8)
_cell_angle_gamma 90.00
_cell_formula_units_Z 4
_cell_length_a 7.954(4)
_cell_length_b 7.297(3)
_cell_length_c 12.574(6)
_cell_measurement_reflns_used 1671
_cell_measurement_temperature 299.0(10)
_cell_measurement_theta_max 21.7
_cell_measurement_theta_min 2.8
_cell_volume 729.8(6)
_computing_cell_refinement 'SAINT (Siemens, 1995)'
_computing_data_collection 'SMART (Siemens, 1995)'
_computing_data_reduction SAINT
_computing_molecular_graphics SHELXLTL
_computing_publication_material SHELXLTL
_computing_structure_refinement SHELXLTL
_computing_structure_solution 'SHELXTL (Sheldrick, 1994)'
_diffrn_ambient_temperature 299.0(10)
_diffrn_measurement_device
;
Siemens SMART area-detector diffractometer
;
_diffrn_measurement_method 'omega scans'
_diffrn_radiation_monochromator graphite
_diffrn_radiation_source 'fine-focus sealed tube'
_diffrn_radiation_type MoK\a
_diffrn_radiation_wavelength .71073
_diffrn_reflns_av_R_equivalents .0299
_diffrn_reflns_av_sigmaI/netI .0322
_diffrn_reflns_limit_h_max 10
_diffrn_reflns_limit_h_min -10
_diffrn_reflns_limit_k_max 9
_diffrn_reflns_limit_k_min -9
_diffrn_reflns_limit_l_max 16
_diffrn_reflns_limit_l_min -16
_diffrn_reflns_number 5494
_diffrn_reflns_theta_max 27.51
_diffrn_reflns_theta_min 3.03
_diffrn_standards_decay_% 2.1
_diffrn_standards_interval_time '6 hours'
_diffrn_standards_number 69
_exptl_absorpt_coefficient_mu 5.576
_exptl_absorpt_correction_T_max .57
_exptl_absorpt_correction_T_min .30
_exptl_absorpt_correction_type multi-scan
_exptl_absorpt_process_details
;
SADABS; Sheldrick, 1996; Blessing, 1995
;
_exptl_crystal_colour yellow
_exptl_crystal_density_diffrn 1.957
_exptl_crystal_density_meas ?
_exptl_crystal_density_method .
_exptl_crystal_description prism
_exptl_crystal_F_000 416
_exptl_crystal_size_max .35
_exptl_crystal_size_mid .20
_exptl_crystal_size_min .10
_refine_diff_density_max .567
_refine_diff_density_min -.535
_refine_ls_extinction_coef .013(3)
_refine_ls_extinction_expression Fc^*^=kFc[1+0.001xFc^2^\l^3^/sin(2\q)]^-1/4^
_refine_ls_extinction_method SHELXTL
_refine_ls_goodness_of_fit_all .950
_refine_ls_goodness_of_fit_obs 1.221
_refine_ls_hydrogen_treatment constr
_refine_ls_matrix_type full
_refine_ls_number_parameters 135
_refine_ls_number_reflns 1650
_refine_ls_number_restraints 36
_refine_ls_restrained_S_all .943
_refine_ls_restrained_S_obs 1.199
_refine_ls_R_factor_all .0821
_refine_ls_R_factor_obs .0464
_refine_ls_shift/esd_max .001
_refine_ls_shift/esd_mean .000
_refine_ls_structure_factor_coef Fsqd
_refine_ls_weighting_details 'calc w=1/[\s^2^(Fo^2^)+(0.084P)^2^] where P=(Fo^2^+2Fc^2^)/3'
_refine_ls_weighting_scheme calc
_refine_ls_wR_factor_all .1391
_refine_ls_wR_factor_obs .1271
_reflns_number_observed 896
_reflns_number_total 1650
_reflns_observed_criterion >2sigma(I)
_cod_data_source_file bk0096.cif
_cod_data_source_block Br299K
_cod_original_cell_volume 729.9(6)
_cod_original_sg_symbol_H-M P2~1~/n
_cod_database_code 2103146
_cod_database_fobs_code 2103146

loop_
_symmetry_equiv_pos_as_xyz
'x, y, z'
'-x+1/2, y+1/2, -z+1/2'
'-x, -y, -z'
'x-1/2, -y-1/2, z-1/2'

loop_
_atom_site_aniso_label
_atom_site_aniso_U_11
_atom_site_aniso_U_22
_atom_site_aniso_U_33
_atom_site_aniso_U_12
_atom_site_aniso_U_13
_atom_site_aniso_U_23
Br1 .0815(5) .1139(6) .0813(8) .0031(3) .0003(5) .0274(5)
O1 .122(4) .135(5) .170(6) -.037(4) -.008(3) .039(4)
O2 .088(3) .185(6) .083(4) .002(4) .007(3) .040(4)
N1 .076(3) .108(4) .107(5) .000(3) -.009(3) .021(3)
N2 .094(3) .132(5) .071(3) .020(3) .014(2) .010(3)
C1 .053(2) .095(4) .073(4) .000(3) -.002(2) .011(3)
C2 .059(2) .103(5) .056(3) .021(3) .001(2) .003(3)
C3 .070(4) .086(4) .069(3) .012(3) -.010(2) -.013(3)
C4 .039(3) .099(3) .058(2) .008(2) -.003(2) .001(2)
C5 .065(2) .106(4) .057(3) .012(2) .005(3) -.012(3)
C6 .082(3) .088(3) .090(5) .000(3) -.003(3) -.019(3)
Br11 .0815(5) .1139(6) .0813(8) .0031(3) .0003(5) .0274(5)
O11 .088(3) .185(6) .083(4) .002(4) .007(3) .040(4)
O12 .122(4) .135(5) .170(6) -.037(4) -.008(3) .039(4)
N11 .094(3) .132(5) .071(3) .020(3) .014(2) .010(3)
N12 .076(3) .108(4) .107(5) .000(3) -.009(3) .021(3)
C11 .059(2) .103(5) .056(3) .021(3) .001(2) .003(3)
C12 .053(2) .095(4) .073(4) .000(3) -.002(2) .011(3)
C13 .082(3) .088(3) .090(5) .000(3) -.003(3) -.019(3)
C14 .065(2) .106(4) .057(3) .012(2) .005(3) -.012(3)
C15 .039(3) .099(3) .058(2) .008(2) -.003(2) .001(2)
C16 .070(4) .086(4) .069(3) .012(3) -.010(2) -.013(3)

loop_
_atom_site_label
_atom_site_fract_x
_atom_site_fract_y
_atom_site_fract_z
_atom_site_U_iso_or_equiv
_atom_site_thermal_displace_type
_atom_site_calc_flag
_atom_site_refinement_flags
_atom_site_occupancy
_atom_site_disorder_group
_atom_site_type_symbol
Br1 .40169(14) .76941(15) .36946(15) .0922(4) Uani d PD .857(5) 1 Br
O1 .0493(7) .0340(9) .6392(5) .142(2) Uani d PD .857(5) 1 O
O2 .0594(6) .3111(9) .7296(4) .118(2) Uani d PD .857(5) 1 O
N1 .0892(7) .1957(9) .6366(5) .097(2) Uani d PD .857(5) 1 N
N2 .1144(7) .4856(8) .7113(4) .099(2) Uani d PD .857(5) 1 N
C1 .1594(7) .3087(8) .5650(5) .074(2) Uani d PD .857(5) 1 C
C2 .1737(7) .4806(8) .6115(4) .0729(15) Uani d PD .857(5) 1 C
C3 .2474(9) .6255(9) .5540(5) .0750(14) Uani d PD .857(5) 1 C
H3 .2578(9) .7425(9) .5826(5) .090 Uiso calc PR .857(5) 1 H
C4 .3018(5) .5856(7) .4553(4) .0653(14) Uani d PD .857(5) 1 C
C5 .2819(13) .4104(7) .4094(5) .0758(14) Uani d PD .857(5) 1 C
H5 .3180(13) .3929(7) .3398(5) .091 Uiso calc PR .857(5) 1 H
C6 .2146(10) .2703(8) .4599(6) .087(2) Uani d PD .857(5) 1 C
H6 .2041(10) .1550(8) .4291(6) .104 Uiso calc PR .857(5) 1 H
Br11 .3747(9) .7910(10) .4095(7) .0922(4) Uani d PD .143(5) 2 Br
O11 .078(4) .440(4) .7741(14) .118(2) Uani d PD .143(5) 2 O
O12 .063(5) .164(3) .6823(17) .142(2) Uani d PD .143(5) 2 O
N11 .105(5) .358(3) .6911(15) .099(2) Uani d PD .143(5) 2 N
N12 .097(4) .101(2) .5824(17) .097(2) Uani d PD .143(5) 2 N
C11 .168(3) .402(2) .5953(13) .0729(15) Uani d PD .143(5) 2 C
C12 .168(4) .2448(18) .5332(15) .074(2) Uani d PD .143(5) 2 C
C13 .229(6) .252(2) .4282(18) .087(2) Uani d PD .143(5) 2 C
H13 .234(6) .148(2) .3855(18) .104 Uiso calc PR .143(5) 2 H
C14 .280(7) .418(3) .393(2) .0758(14) Uani d PD .143(5) 2 C
H14 .332(7) .426(3) .327(2) .091 Uiso calc PR .143(5) 2 H
C15 .257(4) .579(2) .4538(16) .0653(14) Uani d PD .143(5) 2 C
C16 .216(6) .577(2) .5554(19) .0750(14) Uani d PD .143(5) 2 C
H16 .219(6) .681(2) .5976(19) .090 Uiso calc PR .143(5) 2 H

loop_
_atom_type_symbol
_atom_type_description
_atom_type_scat_dispersion_real
_atom_type_scat_dispersion_imag
_atom_type_scat_source
C C .0033 .0016 'International Tables Vol C Tables 4.2.6.8 and 6.1.1.4'
H H .0000 .0000 'International Tables Vol C Tables 4.2.6.8 and 6.1.1.4'
N N .0061 .0033 'International Tables Vol C Tables 4.2.6.8 and 6.1.1.4'
O O .0106 .0060 'International Tables Vol C Tables 4.2.6.8 and 6.1.1.4'
Br Br -.2901 2.4595 'International Tables Vol C Tables 4.2.6.8 and 6.1.1.4'

loop_
_geom_angle_atom_site_label_1
_geom_angle_atom_site_label_2
_geom_angle_atom_site_label_3
_geom_angle
N2 O2 N1 110.5(4)
O1 N1 C1 136.0(7)
O1 N1 O2 119.5(6)
C1 N1 O2 104.5(6)
C2 N2 O2 104.2(5)
N1 C1 C2 107.8(6)
N1 C1 C6 129.2(6)
C2 C1 C6 123.0(6)
N2 C2 C1 112.9(5)
N2 C2 C3 127.4(5)
C1 C2 C3 119.7(5)
C4 C3 C2 116.5(5)
C3 C4 C5 122.5(5)
C3 C4 Br1 120.5(4)
C5 C4 Br1 117.0(3)
C6 C5 C4 123.4(5)
C5 C6 C1 115.0(5)
N12 O12 N11 110.5(4)
O11 N11 C11 135.9(7)
O11 N11 O12 119.6(6)
C11 N11 O12 104.5(6)
C12 N12 O12 104.1(5)
N11 C11 C12 107.8(6)
N11 C11 C16 129.1(6)
C12 C11 C16 122.9(6)
N12 C12 C11 112.9(6)
N12 C12 C13 127.3(6)
C11 C12 C13 119.7(5)
C14 C13 C12 116.3(5)
C13 C14 C15 122.1(5)
C16 C15 C14 123.1(6)
C16 C15 Br11 114.5(11)
C14 C15 Br11 117.2(4)
C15 C16 C11 114.7(5)

loop_
_geom_bond_atom_site_label_1
_geom_bond_atom_site_label_2
_geom_bond_distance
Br1 C4 1.897(5)
O1 N1 1.222(8)
O2 N2 1.366(7)
O2 N1 1.461(8)
N1 C1 1.343(9)
N2 C2 1.342(7)
C1 C2 1.388(8)
C1 C6 1.422(9)
C2 C3 1.410(8)
C3 C4 1.347(7)
C4 C5 1.412(6)
C5 C6 1.317(8)
Br11 C15 1.896(5)
O11 N11 1.222(8)
O12 N12 1.366(7)
O12 N11 1.461(8)
N11 C11 1.343(9)
N12 C12 1.342(7)
C11 C12 1.388(8)
C11 C16 1.423(9)
C12 C13 1.410(8)
C13 C14 1.349(7)
C14 C15 1.413(6)
C15 C16 1.319(8)
